data_7152934
loop_
_publ_author_name
'Kaschel, Johannes'
'Schneider, Tobias F.'
'Kratzert, Daniel'
'Stalke, Dietmar'
'Werz, Daniel B.'

_publ_section_title
;
 Symmetric and unsymmetric 3,3'-linked bispyrroles via ring-enlargement
 reactions of furan-derived donor-acceptor cyclopropanes.
;
_journal_issue 21
_journal_name_full 'Organic &amp; biomolecular chemistry'
_journal_page_first 3494
_journal_page_last 3509
_journal_paper_doi 10.1039/c3ob40228b
_journal_volume 11
_journal_year 2013
_chemical_formula_moiety 'C22 H20 N2'
_chemical_formula_sum 'C22 H20 N2'
_chemical_formula_weight 312.40
_chemical_name_systematic
;
?
;
_space_group_IT_number 14
_symmetry_cell_setting monoclinic
_symmetry_space_group_name_Hall '-P 2yn'
_symmetry_space_group_name_H-M 'P 1 21/n 1'
_atom_sites_solution_hydrogens geom
_atom_sites_solution_primary direct
_atom_sites_solution_secondary difmap
_audit_creation_method SHELXL-97
_cell_angle_alpha 90.00
_cell_angle_beta 105.506(3)
_cell_angle_gamma 90.00
_cell_formula_units_Z 4
_cell_length_a 9.9199(12)
_cell_length_b 9.5808(11)
_cell_length_c 18.108(2)
_cell_measurement_reflns_used 6044
_cell_measurement_temperature 100(2)
_cell_measurement_theta_max 55.174
_cell_measurement_theta_min 4.850
_cell_volume 1658.4(3)
_computing_cell_refinement 'SAINT V7.68A'
_computing_data_collection 'APEX2 v2010.11'
_computing_data_reduction 'SAINT V7.68A'
_computing_molecular_graphics 'XP Version 5.1'
_computing_publication_material 'XP Version 5.1'
_computing_structure_refinement 'SHELXL-97 (Sheldrick, 2008)'
_computing_structure_solution 'SHELXS-97 (Sheldrick, 2008)'
_diffrn_ambient_temperature 100(2)
_diffrn_measured_fraction_theta_full 1.000
_diffrn_measured_fraction_theta_max 1.000
_diffrn_measurement_device_type 'Bruker Smart Apex II with D8-Goniometer'
_diffrn_measurement_method 'omega scans'
_diffrn_radiation_monochromator 'INCOATEC mirror optics'
_diffrn_radiation_source 'Bruker TXS-Mo rotating anode'
_diffrn_radiation_type MoK\a
_diffrn_radiation_wavelength 0.71073
_diffrn_reflns_av_R_equivalents 0.0545
_diffrn_reflns_av_sigmaI/netI 0.0370
_diffrn_reflns_limit_h_max 11
_diffrn_reflns_limit_h_min -11
_diffrn_reflns_limit_k_max 11
_diffrn_reflns_limit_k_min -11
_diffrn_reflns_limit_l_max 21
_diffrn_reflns_limit_l_min -21
_diffrn_reflns_number 15338
_diffrn_reflns_theta_full 25.35
_diffrn_reflns_theta_max 25.35
_diffrn_reflns_theta_min 2.14
_exptl_absorpt_coefficient_mu 0.073
_exptl_absorpt_correction_T_max 1.0000
_exptl_absorpt_correction_T_min 0.5583
_exptl_absorpt_correction_type multi-scan
_exptl_absorpt_process_details SADABS-2008/2
_exptl_crystal_colour brown
_exptl_crystal_density_diffrn 1.251
_exptl_crystal_density_method 'not measured'
_exptl_crystal_description plate
_exptl_crystal_F_000 664
_exptl_crystal_size_max 0.22
_exptl_crystal_size_mid 0.20
_exptl_crystal_size_min 0.01
_refine_diff_density_max 0.267
_refine_diff_density_min -0.301
_refine_diff_density_rms 0.067
_refine_ls_extinction_method none
_refine_ls_goodness_of_fit_ref 1.094
_refine_ls_hydrogen_treatment constr
_refine_ls_matrix_type full
_refine_ls_number_parameters 219
_refine_ls_number_reflns 3033
_refine_ls_number_restraints 0
_refine_ls_restrained_S_all 1.094
_refine_ls_R_factor_all 0.0643
_refine_ls_R_factor_gt 0.0517
_refine_ls_shift/su_max 0.000
_refine_ls_shift/su_mean 0.000
_refine_ls_structure_factor_coef Fsqd
_refine_ls_weighting_details 'calc w=1/[\s^2^(Fo^2^)+(0.0791P)^2^+0.7736P] where P=(Fo^2^+2Fc^2^)/3'
_refine_ls_weighting_scheme calc
_refine_ls_wR_factor_gt 0.1384
_refine_ls_wR_factor_ref 0.1470
_reflns_number_gt 2480
_reflns_number_total 3033
_reflns_threshold_expression >2sigma(I)
_cod_data_source_file c3ob40228b.txt
_cod_data_source_block p21n
_cod_original_cell_volume 1658.3(3)
_cod_original_sg_symbol_H-M 'P 21/n'
_cod_database_code 7152934

loop_
_symmetry_equiv_pos_as_xyz
'x, y, z'
'-x+1/2, y+1/2, -z+1/2'
'-x, -y, -z'
'x-1/2, -y-1/2, z-1/2'

loop_
_atom_site_label
_atom_site_type_symbol
_atom_site_fract_x
_atom_site_fract_y
_atom_site_fract_z
_atom_site_U_iso_or_equiv
_atom_site_adp_type
_atom_site_occupancy
_atom_site_symmetry_multiplicity
_atom_site_calc_flag
_atom_site_refinement_flags
N1 N 0.56060(17) 0.37373(16) 0.16201(9) 0.0222(4) Uani 1 1 d .
N2 N 0.07701(17) 0.74806(16) 0.11414(9) 0.0220(4) Uani 1 1 d .
C1 C 0.4980(2) 0.50254(19) 0.14218(11) 0.0232(4) Uani 1 1 d .
H1 H 0.5372 0.5784 0.1212 0.028 Uiso 1 1 calc R
C2 C 0.37088(19) 0.50260(19) 0.15769(10) 0.0222(4) Uani 1 1 d .
C3 C 0.3546(2) 0.3679(2) 0.18835(11) 0.0244(4) Uani 1 1 d .
H3 H 0.2760 0.3372 0.2046 0.029 Uiso 1 1 calc R
C4 C 0.4717(2) 0.29094(19) 0.19022(11) 0.0232(4) Uani 1 1 d .
C5 C 0.1306(2) 0.61412(18) 0.12944(10) 0.0218(4) Uani 1 1 d .
H5 H 0.0774 0.5321 0.1307 0.026 Uiso 1 1 calc R
C6 C 0.2724(2) 0.61985(19) 0.14236(10) 0.0224(4) Uani 1 1 d .
C7 C 0.3068(2) 0.7623(2) 0.13376(11) 0.0242(4) Uani 1 1 d .
H7 H 0.3983 0.7979 0.1390 0.029 Uiso 1 1 calc R
C8 C 0.1870(2) 0.8387(2) 0.11673(11) 0.0236(4) Uani 1 1 d .
C9 C 0.1683(2) 0.9913(2) 0.10143(12) 0.0303(5) Uani 1 1 d .
H9A H 0.1589 1.0389 0.1477 0.045 Uiso 1 1 calc R
H9B H 0.0838 1.0071 0.0595 0.045 Uiso 1 1 calc R
H9C H 0.2498 1.0283 0.0870 0.045 Uiso 1 1 calc R
C10 C 0.5048(2) 0.1427(2) 0.21344(12) 0.0289(5) Uani 1 1 d .
H10A H 0.4240 0.0996 0.2259 0.043 Uiso 1 1 calc R
H10B H 0.5857 0.1396 0.2585 0.043 Uiso 1 1 calc R
H10C H 0.5265 0.0916 0.1712 0.043 Uiso 1 1 calc R
C11 C 0.6898(2) 0.33619(18) 0.14761(11) 0.0218(4) Uani 1 1 d .
C12 C 0.7998(2) 0.2847(2) 0.20559(11) 0.0250(4) Uani 1 1 d .
H12 H 0.7888 0.2711 0.2556 0.030 Uiso 1 1 calc R
C13 C 0.9256(2) 0.2531(2) 0.19003(12) 0.0276(5) Uani 1 1 d .
H13 H 1.0008 0.2168 0.2295 0.033 Uiso 1 1 calc R
C14 C 0.9425(2) 0.27403(19) 0.11731(12) 0.0251(4) Uani 1 1 d .
H14 H 1.0294 0.2536 0.1071 0.030 Uiso 1 1 calc R
C15 C 0.8322(2) 0.3248(2) 0.05968(11) 0.0258(4) Uani 1 1 d .
H15 H 0.8436 0.3395 0.0098 0.031 Uiso 1 1 calc R
C16 C 0.7058(2) 0.35431(19) 0.07424(11) 0.0241(4) Uani 1 1 d .
H16 H 0.6297 0.3870 0.0342 0.029 Uiso 1 1 calc R
C17 C -0.0676(2) 0.78015(19) 0.09146(11) 0.0214(4) Uani 1 1 d .
C18 C -0.1584(2) 0.69840(19) 0.03631(11) 0.0245(4) Uani 1 1 d .
H18 H -0.1231 0.6214 0.0142 0.029 Uiso 1 1 calc R
C19 C -0.2996(2) 0.7288(2) 0.01372(11) 0.0274(5) Uani 1 1 d .
H19 H -0.3613 0.6714 -0.0230 0.033 Uiso 1 1 calc R
C20 C -0.3516(2) 0.8433(2) 0.04451(12) 0.0291(5) Uani 1 1 d .
H20 H -0.4485 0.8652 0.0285 0.035 Uiso 1 1 calc R
C21 C -0.2605(2) 0.9249(2) 0.09885(12) 0.0296(5) Uani 1 1 d .
H21 H -0.2954 1.0038 0.1197 0.035 Uiso 1 1 calc R
C22 C -0.1198(2) 0.8935(2) 0.12317(11) 0.0262(5) Uani 1 1 d .
H22 H -0.0588 0.9490 0.1614 0.031 Uiso 1 1 calc R

loop_
_atom_site_aniso_label
_atom_site_aniso_U_11
_atom_site_aniso_U_22
_atom_site_aniso_U_33
_atom_site_aniso_U_23
_atom_site_aniso_U_13
_atom_site_aniso_U_12
N1 0.0244(9) 0.0147(8) 0.0274(8) 0.0011(6) 0.0067(7) 0.0023(6)
N2 0.0247(9) 0.0131(8) 0.0280(8) -0.0010(6) 0.0067(7) 0.0003(6)
C1 0.0280(10) 0.0132(9) 0.0270(9) 0.0009(7) 0.0051(8) 0.0019(7)
C2 0.0236(10) 0.0167(9) 0.0246(9) -0.0015(7) 0.0033(8) 0.0030(7)
C3 0.0259(10) 0.0210(10) 0.0263(10) -0.0003(8) 0.0071(8) 0.0007(8)
C4 0.0276(10) 0.0177(10) 0.0235(9) 0.0003(7) 0.0055(8) 0.0002(8)
C5 0.0274(11) 0.0119(9) 0.0259(9) 0.0003(7) 0.0066(8) 0.0022(7)
C6 0.0259(10) 0.0179(9) 0.0230(9) -0.0003(7) 0.0059(8) 0.0036(8)
C7 0.0238(10) 0.0195(10) 0.0277(10) -0.0007(8) 0.0041(8) -0.0007(8)
C8 0.0267(10) 0.0170(10) 0.0258(10) -0.0021(7) 0.0048(8) -0.0025(8)
C9 0.0312(11) 0.0157(10) 0.0404(12) 0.0029(8) 0.0036(9) -0.0004(8)
C10 0.0339(12) 0.0177(10) 0.0364(11) 0.0030(8) 0.0119(9) 0.0032(8)
C11 0.0239(10) 0.0115(9) 0.0287(10) -0.0022(7) 0.0049(8) -0.0011(7)
C12 0.0296(11) 0.0201(10) 0.0237(10) 0.0007(7) 0.0046(8) 0.0019(8)
C13 0.0271(11) 0.0201(10) 0.0313(10) -0.0003(8) 0.0001(8) 0.0028(8)
C14 0.0253(10) 0.0142(9) 0.0363(11) -0.0039(8) 0.0089(9) 0.0001(7)
C15 0.0337(11) 0.0162(9) 0.0282(10) 0.0003(8) 0.0094(8) -0.0016(8)
C16 0.0261(10) 0.0172(9) 0.0269(10) 0.0005(7) 0.0032(8) 0.0020(8)
C17 0.0226(10) 0.0152(9) 0.0269(10) 0.0028(7) 0.0077(8) 0.0021(7)
C18 0.0301(11) 0.0145(9) 0.0297(10) 0.0000(7) 0.0093(8) 0.0006(8)
C19 0.0284(11) 0.0216(10) 0.0308(10) 0.0017(8) 0.0053(8) -0.0034(8)
C20 0.0248(11) 0.0241(10) 0.0385(11) 0.0067(9) 0.0086(9) 0.0032(8)
C21 0.0340(12) 0.0186(10) 0.0377(11) -0.0001(8) 0.0126(9) 0.0065(8)
C22 0.0299(11) 0.0184(10) 0.0303(10) -0.0020(8) 0.0077(8) 0.0002(8)

loop_
_atom_type_symbol
_atom_type_description
_atom_type_scat_dispersion_real
_atom_type_scat_dispersion_imag
_atom_type_scat_source
C C 0.0033 0.0016 'International Tables Vol C Tables 4.2.6.8 and 6.1.1.4'
H H 0.0000 0.0000 'International Tables Vol C Tables 4.2.6.8 and 6.1.1.4'
N N 0.0061 0.0033 'International Tables Vol C Tables 4.2.6.8 and 6.1.1.4'

loop_
_geom_angle_atom_site_label_1
_geom_angle_atom_site_label_2
_geom_angle_atom_site_label_3
_geom_angle
C4 N1 C1 108.73(15)
C4 N1 C11 128.24(15)
C1 N1 C11 122.81(16)
C8 N2 C5 108.45(16)
C8 N2 C17 126.95(16)
C5 N2 C17 124.25(15)
C2 C1 N1 108.80(17)
C2 C1 H1 125.6
N1 C1 H1 125.6
C1 C2 C3 106.64(16)
C1 C2 C6 124.59(17)
C3 C2 C6 128.74(18)
C4 C3 C2 108.17(17)
C4 C3 H3 125.9
C2 C3 H3 125.9
C3 C4 N1 107.66(16)
C3 C4 C10 129.87(18)
N1 C4 C10 122.41(17)
C6 C5 N2 108.63(16)
C6 C5 H5 125.7
N2 C5 H5 125.7
C5 C6 C7 106.60(16)
C5 C6 C2 127.32(17)
C7 C6 C2 126.00(18)
C8 C7 C6 108.70(17)
C8 C7 H7 125.7
C6 C7 H7 125.7
C7 C8 N2 107.61(17)
C7 C8 C9 128.97(19)
N2 C8 C9 123.41(18)
C8 C9 H9A 109.5
C8 C9 H9B 109.5
H9A C9 H9B 109.5
C8 C9 H9C 109.5
H9A C9 H9C 109.5
H9B C9 H9C 109.5
C4 C10 H10A 109.5
C4 C10 H10B 109.5
H10A C10 H10B 109.5
C4 C10 H10C 109.5
H10A C10 H10C 109.5
H10B C10 H10C 109.5
C12 C11 C16 120.00(18)
C12 C11 N1 121.11(17)
C16 C11 N1 118.87(17)
C13 C12 C11 119.55(18)
C13 C12 H12 120.2
C11 C12 H12 120.2
C12 C13 C14 120.42(18)
C12 C13 H13 119.8
C14 C13 H13 119.8
C15 C14 C13 119.72(19)
C15 C14 H14 120.1
C13 C14 H14 120.1
C16 C15 C14 120.30(19)
C16 C15 H15 119.9
C14 C15 H15 119.9
C15 C16 C11 119.98(18)
C15 C16 H16 120.0
C11 C16 H16 120.0
C22 C17 C18 119.59(18)
C22 C17 N2 120.63(17)
C18 C17 N2 119.78(17)
C19 C18 C17 120.26(18)
C19 C18 H18 119.9
C17 C18 H18 119.9
C18 C19 C20 120.23(19)
C18 C19 H19 119.9
C20 C19 H19 119.9
C21 C20 C19 119.21(19)
C21 C20 H20 120.4
C19 C20 H20 120.4
C22 C21 C20 121.02(19)
C22 C21 H21 119.5
C20 C21 H21 119.5
C21 C22 C17 119.66(18)
C21 C22 H22 120.2
C17 C22 H22 120.2

loop_
_geom_bond_atom_site_label_1
_geom_bond_atom_site_label_2
_geom_bond_distance
N1 C4 1.382(2)
N1 C1 1.385(2)
N1 C11 1.421(2)
N2 C8 1.386(2)
N2 C5 1.388(2)
N2 C17 1.416(2)
C1 C2 1.363(3)
C1 H1 0.9500
C2 C3 1.431(3)
C2 C6 1.466(3)
C3 C4 1.369(3)
C3 H3 0.9500
C4 C10 1.493(3)
C5 C6 1.364(3)
C5 H5 0.9500
C6 C7 1.425(3)
C7 C8 1.359(3)
C7 H7 0.9500
C8 C9 1.490(3)
C9 H9A 0.9800
C9 H9B 0.9800
C9 H9C 0.9800
C10 H10A 0.9800
C10 H10B 0.9800
C10 H10C 0.9800
C11 C12 1.387(3)
C11 C16 1.390(3)
C12 C13 1.384(3)
C12 H12 0.9500
C13 C14 1.386(3)
C13 H13 0.9500
C14 C15 1.383(3)
C14 H14 0.9500
C15 C16 1.377(3)
C15 H15 0.9500
C16 H16 0.9500
C17 C22 1.392(3)
C17 C18 1.393(3)
C18 C19 1.381(3)
C18 H18 0.9500
C19 C20 1.391(3)
C19 H19 0.9500
C20 C21 1.387(3)
C20 H20 0.9500
C21 C22 1.380(3)
C21 H21 0.9500
C22 H22 0.9500

loop_
_geom_torsion_atom_site_label_1
_geom_torsion_atom_site_label_2
_geom_torsion_atom_site_label_3
_geom_torsion_atom_site_label_4
_geom_torsion
C4 N1 C1 C2 0.2(2)
C11 N1 C1 C2 175.16(16)
N1 C1 C2 C3 0.0(2)
N1 C1 C2 C6 -178.31(16)
C1 C2 C3 C4 -0.1(2)
C6 C2 C3 C4 178.04(18)
C2 C3 C4 N1 0.3(2)
C2 C3 C4 C10 -176.81(19)
C1 N1 C4 C3 -0.3(2)
C11 N1 C4 C3 -174.89(17)
C1 N1 C4 C10 177.06(17)
C11 N1 C4 C10 2.5(3)
C8 N2 C5 C6 0.7(2)
C17 N2 C5 C6 174.22(16)
N2 C5 C6 C7 -0.7(2)
N2 C5 C6 C2 -177.43(17)
C1 C2 C6 C5 154.1(2)
C3 C2 C6 C5 -23.8(3)
C1 C2 C6 C7 -22.0(3)
C3 C2 C6 C7 160.08(19)
C5 C6 C7 C8 0.5(2)
C2 C6 C7 C8 177.30(18)
C6 C7 C8 N2 -0.1(2)
C6 C7 C8 C9 -179.05(19)
C5 N2 C8 C7 -0.3(2)
C17 N2 C8 C7 -173.67(17)
C5 N2 C8 C9 178.68(18)
C17 N2 C8 C9 5.3(3)
C4 N1 C11 C12 -58.3(3)
C1 N1 C11 C12 127.8(2)
C4 N1 C11 C16 122.9(2)
C1 N1 C11 C16 -51.0(2)
C16 C11 C12 C13 0.7(3)
N1 C11 C12 C13 -178.07(17)
C11 C12 C13 C14 0.7(3)
C12 C13 C14 C15 -1.0(3)
C13 C14 C15 C16 -0.2(3)
C14 C15 C16 C11 1.6(3)
C12 C11 C16 C15 -1.8(3)
N1 C11 C16 C15 176.98(17)
C8 N2 C17 C22 -51.0(3)
C5 N2 C17 C22 136.66(19)
C8 N2 C17 C18 128.4(2)
C5 N2 C17 C18 -44.0(3)
C22 C17 C18 C19 -0.6(3)
N2 C17 C18 C19 -179.94(17)
C17 C18 C19 C20 1.5(3)
C18 C19 C20 C21 -0.9(3)
C19 C20 C21 C22 -0.6(3)
C20 C21 C22 C17 1.6(3)
C18 C17 C22 C21 -0.9(3)
N2 C17 C22 C21 178.41(17)
